data_7060904
loop_
_publ_author_name
'Satish, Nagam'
'Raju, Siruvuri Krishnam'
'Nanubolu, Jagadeesh Babu'
'Sudhakar, Gangarajula'

_publ_section_title
;
 The synthesis of indeno[de]isochromene derivatives from arylvinyl
 epoxides and carbonyl compounds via tandem Nazarov and
 oxa-Pictet--Spengler cyclizations
;
_journal_issue 35
_journal_name_full 'New Journal of Chemistry'
_journal_page_first 16248
_journal_page_last 16253
_journal_paper_doi 10.1039/D1NJ03654H
_journal_volume 45
_journal_year 2021
_chemical_formula_moiety 'C23 H26 O3'
_chemical_formula_sum 'C23 H26 O3'
_chemical_formula_weight 350.44
_chemical_name_common 6,8-dimethoxy-4,5,5-trimethyl-3-(p-tolyl)-3,5-dihydro-1H-cyclopenta[de]isochromene
_space_group_crystal_system monoclinic
_space_group_IT_number 14
_space_group_name_Hall '-P 2ybc'
_space_group_name_H-M_alt 'P 1 21/c 1'
_atom_sites_solution_hydrogens geom
_audit_creation_method SHELXL-2018/3
_audit_update_record
;
2021-04-12 deposited with the CCDC.	2021-08-04 downloaded from the CCDC.
;
_cell_angle_alpha 90
_cell_angle_beta 100.344(9)
_cell_angle_gamma 90
_cell_formula_units_Z 4
_cell_length_a 12.435(8)
_cell_length_b 10.019(7)
_cell_length_c 15.766(10)
_cell_measurement_reflns_used 8193
_cell_measurement_temperature 293(2)
_cell_measurement_theta_max 30.246
_cell_measurement_theta_min 2.4135
_cell_volume 1932(2)
_computing_cell_refinement '<i>SAINT</i> (Bruker, 2016)'
_computing_data_collection '<i>APEX3</i> (Bruker, 2016)'
_computing_data_reduction 'Bruker SAINT'
_computing_structure_refinement 'SHELXL-2018/3 (Sheldrick, 2018)'
_computing_structure_solution '<i>SHELXT</i> (Sheldrick, 2015)'
_diffrn_ambient_temperature 293(2)
_diffrn_measured_fraction_theta_full 0.999
_diffrn_measured_fraction_theta_max 1.000
_diffrn_measurement_device_type 'Bruker D8 QUEST PHOTON-100'
_diffrn_measurement_method '\w and \f'
_diffrn_radiation_type MoK\a
_diffrn_radiation_wavelength 0.71073
_diffrn_reflns_av_R_equivalents 0.0669
_diffrn_reflns_av_unetI/netI 0.0570
_diffrn_reflns_Laue_measured_fraction_full 0.999
_diffrn_reflns_Laue_measured_fraction_max 1.000
_diffrn_reflns_limit_h_max 16
_diffrn_reflns_limit_h_min -14
_diffrn_reflns_limit_k_max 13
_diffrn_reflns_limit_k_min -13
_diffrn_reflns_limit_l_max 14
_diffrn_reflns_limit_l_min -20
_diffrn_reflns_number 24142
_diffrn_reflns_point_group_measured_fraction_full 0.999
_diffrn_reflns_point_group_measured_fraction_max 1.000
_diffrn_reflns_theta_full 25.242
_diffrn_reflns_theta_max 27.498
_diffrn_reflns_theta_min 2.420
_diffrn_source microfocus
_exptl_absorpt_coefficient_mu 0.078
_exptl_absorpt_correction_T_max 0.7461
_exptl_absorpt_correction_T_min 0.5257
_exptl_absorpt_correction_type multi-scan
_exptl_absorpt_process_details
;
 SADABS 2016/2: Krause, L., Herbst-Irmer, R., Sheldrick G.M. & Stalke D.,
 J. Appl. Cryst. 48 (2015) 3-10
;
_exptl_crystal_density_diffrn 1.205
_exptl_crystal_description BLOCK
_exptl_crystal_F_000 752
_exptl_crystal_recrystallization_method 'Re-crystallisation from solvent: Chloroform and Hexane'
_exptl_crystal_size_max 0.340
_exptl_crystal_size_mid 0.320
_exptl_crystal_size_min 0.270
_refine_diff_density_max 0.232
_refine_diff_density_min -0.173
_refine_diff_density_rms 0.040
_refine_ls_extinction_method none
_refine_ls_goodness_of_fit_ref 1.040
_refine_ls_hydrogen_treatment constr
_refine_ls_matrix_type full
_refine_ls_number_parameters 241
_refine_ls_number_reflns 4432
_refine_ls_number_restraints 0
_refine_ls_restrained_S_all 1.040
_refine_ls_R_factor_all 0.0899
_refine_ls_R_factor_gt 0.0609
_refine_ls_shift/su_max 0.000
_refine_ls_shift/su_mean 0.000
_refine_ls_structure_factor_coef Fsqd
_refine_ls_weighting_details 'w=1/[\s^2^(Fo^2^)+(0.0666P)^2^+0.6562P] where P=(Fo^2^+2Fc^2^)/3'
_refine_ls_weighting_scheme calc
_refine_ls_wR_factor_gt 0.1485
_refine_ls_wR_factor_ref 0.1696
_reflns_Friedel_coverage 0.000
_reflns_number_gt 3041
_reflns_number_total 4432
_reflns_threshold_expression 'I > 2\s(I)'
_cod_data_source_file d1nj03654h2.cif
_cod_data_source_block KB19_0m
_cod_depositor_comments 'Adding full bibliography for 7060903--7060904.cif.'
_cod_original_sg_symbol_H-M 'P 21/c'
_cod_database_code 7060904
_shelx_shelxl_version_number 2018/3
_shelx_space_group_comment
;
The symmetry employed for this shelxl refinement is uniquely defined
by the following loop, which should always be used as a source of
symmetry information in preference to the above space-group names.
They are only intended as comments.
;
_shelx_estimated_absorpt_t_min 0.974
_shelx_estimated_absorpt_t_max 0.979

loop_
_space_group_symop_operation_xyz
'x, y, z'
'-x, y+1/2, -z+1/2'
'-x, -y, -z'
'x, -y-1/2, z-1/2'

loop_
_atom_site_label
_atom_site_type_symbol
_atom_site_fract_x
_atom_site_fract_y
_atom_site_fract_z
_atom_site_U_iso_or_equiv
_atom_site_adp_type
_atom_site_occupancy
_atom_site_site_symmetry_order
_atom_site_calc_flag
_atom_site_refinement_flags_posn
_atom_site_refinement_flags_adp
_atom_site_refinement_flags_occupancy
_atom_site_disorder_assembly
_atom_site_disorder_group
C1 C 0.0114(2) 0.5858(3) 0.6727(2) 0.0923(10) Uani 1 1 d . . . . .
H1A H 0.031645 0.673348 0.656357 0.138 Uiso 1 1 calc R U . . .
H1B H -0.050397 0.592452 0.701238 0.138 Uiso 1 1 calc R U . . .
H1C H -0.007380 0.531337 0.622096 0.138 Uiso 1 1 calc R U . . .
C2 C 0.19641(16) 0.5122(2) 0.70015(14) 0.0512(5) Uani 1 1 d . . . . .
C3 C 0.21139(16) 0.5445(2) 0.61720(14) 0.0520(5) Uani 1 1 d . . . . .
H3 H 0.153024 0.578446 0.577906 0.062 Uiso 1 1 calc R U . . .
C4 C 0.31176(16) 0.52688(19) 0.59205(13) 0.0468(5) Uani 1 1 d . . . . .
C5 C 0.2444(2) 0.6042(3) 0.44943(17) 0.0865(9) Uani 1 1 d . . . . .
H5A H 0.270526 0.624019 0.397132 0.130 Uiso 1 1 calc R U . . .
H5B H 0.215054 0.683703 0.470493 0.130 Uiso 1 1 calc R U . . .
H5C H 0.188190 0.537437 0.438184 0.130 Uiso 1 1 calc R U . . .
C6 C 0.40028(15) 0.47603(18) 0.64982(12) 0.0429(4) Uani 1 1 d . . . . .
C7 C 0.38074(14) 0.44477(17) 0.73016(12) 0.0409(4) Uani 1 1 d . . . . .
C8 C 0.28234(15) 0.46130(19) 0.75828(13) 0.0441(4) Uani 1 1 d . . . . .
C9 C 0.45993(15) 0.38509(18) 0.79806(12) 0.0418(4) Uani 1 1 d . . . . .
C10 C 0.56940(15) 0.34879(19) 0.77655(12) 0.0435(4) Uani 1 1 d . . . . .
H10 H 0.588690 0.260642 0.801682 0.052 Uiso 1 1 calc R U . . .
C11 C 0.51333(16) 0.4475(2) 0.63438(13) 0.0488(5) Uani 1 1 d . . . . .
H11A H 0.511150 0.430074 0.573582 0.059 Uiso 1 1 calc R U . . .
H11B H 0.559491 0.524842 0.650353 0.059 Uiso 1 1 calc R U . . .
C12 C 0.66238(15) 0.44186(18) 0.81171(12) 0.0420(4) Uani 1 1 d . . . . .
C13 C 0.76837(17) 0.3960(2) 0.81742(17) 0.0628(6) Uani 1 1 d . . . . .
H13 H 0.780269 0.309727 0.799339 0.075 Uiso 1 1 calc R U . . .
C14 C 0.85667(18) 0.4758(2) 0.84944(19) 0.0719(7) Uani 1 1 d . . . . .
H14 H 0.927012 0.441928 0.853229 0.086 Uiso 1 1 calc R U . . .
C15 C 0.84283(17) 0.6041(2) 0.87583(15) 0.0584(6) Uani 1 1 d . . . . .
C16 C 0.73774(17) 0.6509(2) 0.86858(14) 0.0530(5) Uani 1 1 d . . . . .
H16 H 0.726212 0.738085 0.885103 0.064 Uiso 1 1 calc R U . . .
C17 C 0.64843(16) 0.57088(19) 0.83716(13) 0.0475(5) Uani 1 1 d . . . . .
H17 H 0.578170 0.605023 0.833271 0.057 Uiso 1 1 calc R U . . .
C18 C 0.9396(2) 0.6912(3) 0.9115(2) 0.0950(9) Uani 1 1 d . . . . .
H18A H 0.961599 0.674062 0.972066 0.142 Uiso 1 1 calc R U . . .
H18B H 0.919518 0.783352 0.902883 0.142 Uiso 1 1 calc R U . . .
H18C H 0.999100 0.671413 0.882310 0.142 Uiso 1 1 calc R U . . .
C19 C 0.41456(15) 0.36683(19) 0.86776(13) 0.0448(4) Uani 1 1 d . . . . .
C20 C 0.29563(15) 0.4157(2) 0.85088(13) 0.0464(5) Uani 1 1 d . . . . .
C21 C 0.46525(19) 0.3075(2) 0.95182(14) 0.0610(6) Uani 1 1 d . . . . .
H21A H 0.424485 0.230069 0.962975 0.092 Uiso 1 1 calc R U . . .
H21B H 0.464762 0.371824 0.996878 0.092 Uiso 1 1 calc R U . . .
H21C H 0.539257 0.282239 0.949937 0.092 Uiso 1 1 calc R U . . .
C22 C 0.27971(19) 0.5319(3) 0.91008(15) 0.0657(6) Uani 1 1 d . . . . .
H22A H 0.327762 0.603740 0.901521 0.099 Uiso 1 1 calc R U . . .
H22B H 0.296059 0.503028 0.969044 0.099 Uiso 1 1 calc R U . . .
H22C H 0.205309 0.562132 0.896875 0.099 Uiso 1 1 calc R U . . .
C23 C 0.21806(19) 0.3008(3) 0.86147(17) 0.0689(7) Uani 1 1 d . . . . .
H23A H 0.143795 0.330749 0.845942 0.103 Uiso 1 1 calc R U . . .
H23B H 0.231373 0.271445 0.920389 0.103 Uiso 1 1 calc R U . . .
H23C H 0.230335 0.228081 0.824706 0.103 Uiso 1 1 calc R U . . .
O1 O 0.09878(12) 0.52840(19) 0.72824(11) 0.0733(5) Uani 1 1 d . . . . .
O2 O 0.33104(12) 0.55639(17) 0.51153(9) 0.0626(4) Uani 1 1 d . . . . .
O3 O 0.55831(11) 0.33474(14) 0.68377(9) 0.0515(4) Uani 1 1 d . . . . .

loop_
_atom_site_aniso_label
_atom_site_aniso_U_11
_atom_site_aniso_U_22
_atom_site_aniso_U_33
_atom_site_aniso_U_23
_atom_site_aniso_U_13
_atom_site_aniso_U_12
C1 0.0377(13) 0.121(2) 0.115(2) 0.0244(19) 0.0054(14) 0.0208(14)
C2 0.0333(10) 0.0556(12) 0.0624(13) 0.0014(10) 0.0027(9) 0.0013(9)
C3 0.0388(10) 0.0534(12) 0.0579(13) 0.0080(10) -0.0075(9) 0.0015(9)
C4 0.0428(11) 0.0458(11) 0.0486(11) 0.0051(9) -0.0003(9) -0.0066(8)
C5 0.0611(15) 0.129(2) 0.0626(16) 0.0350(16) -0.0074(12) 0.0012(16)
C6 0.0373(10) 0.0414(10) 0.0476(11) 0.0019(8) 0.0013(8) -0.0049(8)
C7 0.0330(9) 0.0383(9) 0.0489(11) 0.0010(8) 0.0007(8) -0.0032(7)
C8 0.0328(9) 0.0469(10) 0.0504(11) 0.0020(9) 0.0017(8) -0.0016(8)
C9 0.0342(9) 0.0397(10) 0.0491(11) 0.0021(8) 0.0013(8) -0.0022(8)
C10 0.0375(9) 0.0410(10) 0.0502(11) 0.0053(8) 0.0032(8) 0.0046(8)
C11 0.0432(11) 0.0577(12) 0.0447(11) 0.0001(9) 0.0057(9) -0.0023(9)
C12 0.0350(9) 0.0424(10) 0.0473(11) 0.0076(8) 0.0037(8) 0.0036(8)
C13 0.0393(11) 0.0491(12) 0.0978(18) -0.0039(12) 0.0062(11) 0.0088(9)
C14 0.0321(11) 0.0663(15) 0.114(2) 0.0047(14) 0.0038(12) 0.0062(10)
C15 0.0436(12) 0.0565(13) 0.0722(15) 0.0074(11) 0.0027(10) -0.0063(10)
C16 0.0514(12) 0.0446(11) 0.0621(13) 0.0010(9) 0.0076(10) -0.0010(9)
C17 0.0383(10) 0.0483(11) 0.0552(12) 0.0046(9) 0.0069(9) 0.0065(8)
C18 0.0536(15) 0.088(2) 0.135(3) -0.0071(18) -0.0052(16) -0.0193(14)
C19 0.0382(10) 0.0436(10) 0.0503(11) 0.0030(8) 0.0022(8) -0.0025(8)
C20 0.0342(10) 0.0539(12) 0.0504(11) 0.0013(9) 0.0056(8) -0.0030(8)
C21 0.0558(13) 0.0694(14) 0.0556(13) 0.0125(11) 0.0040(10) 0.0062(11)
C22 0.0543(14) 0.0777(16) 0.0638(14) -0.0070(12) 0.0072(11) 0.0089(12)
C23 0.0499(13) 0.0802(16) 0.0763(16) 0.0134(13) 0.0104(11) -0.0159(12)
O1 0.0348(8) 0.1070(13) 0.0770(11) 0.0132(10) 0.0070(7) 0.0172(8)
O2 0.0488(9) 0.0848(11) 0.0503(9) 0.0169(8) -0.0014(7) -0.0045(8)
O3 0.0459(8) 0.0526(8) 0.0548(9) -0.0050(6) 0.0063(6) 0.0056(6)

loop_
_atom_type_symbol
_atom_type_description
_atom_type_scat_dispersion_real
_atom_type_scat_dispersion_imag
_atom_type_scat_source
C C 0.0033 0.0016 'International Tables Vol C Tables 4.2.6.8 and 6.1.1.4'
H H 0.0000 0.0000 'International Tables Vol C Tables 4.2.6.8 and 6.1.1.4'
O O 0.0106 0.0060 'International Tables Vol C Tables 4.2.6.8 and 6.1.1.4'

loop_
_geom_angle_atom_site_label_1
_geom_angle_atom_site_label_2
_geom_angle_atom_site_label_3
_geom_angle
_geom_angle_site_symmetry_1
_geom_angle_site_symmetry_3
_geom_angle_publ_flag
O1 C1 H1A 109.5 . . ?
O1 C1 H1B 109.5 . . ?
H1A C1 H1B 109.5 . . ?
O1 C1 H1C 109.5 . . ?
H1A C1 H1C 109.5 . . ?
H1B C1 H1C 109.5 . . ?
O1 C2 C8 117.05(19) . . ?
O1 C2 C3 123.39(18) . . ?
C8 C2 C3 119.57(19) . . ?
C4 C3 C2 121.22(18) . . ?
C4 C3 H3 119.4 . . ?
C2 C3 H3 119.4 . . ?
O2 C4 C3 123.74(18) . . ?
O2 C4 C6 115.90(18) . . ?
C3 C4 C6 120.36(18) . . ?
O2 C5 H5A 109.5 . . ?
O2 C5 H5B 109.5 . . ?
H5A C5 H5B 109.5 . . ?
O2 C5 H5C 109.5 . . ?
H5A C5 H5C 109.5 . . ?
H5B C5 H5C 109.5 . . ?
C7 C6 C4 115.99(17) . . ?
C7 C6 C11 115.79(17) . . ?
C4 C6 C11 128.20(18) . . ?
C6 C7 C8 125.68(18) . . ?
C6 C7 C9 124.68(17) . . ?
C8 C7 C9 109.61(17) . . ?
C2 C8 C7 117.18(18) . . ?
C2 C8 C20 133.93(18) . . ?
C7 C8 C20 108.89(16) . . ?
C19 C9 C7 109.48(17) . . ?
C19 C9 C10 133.26(17) . . ?
C7 C9 C10 117.12(17) . . ?
O3 C10 C9 108.92(15) . . ?
O3 C10 C12 110.96(15) . . ?
C9 C10 C12 115.56(16) . . ?
O3 C10 H10 107.0 . . ?
C9 C10 H10 107.0 . . ?
C12 C10 H10 107.0 . . ?
O3 C11 C6 110.46(15) . . ?
O3 C11 H11A 109.6 . . ?
C6 C11 H11A 109.6 . . ?
O3 C11 H11B 109.6 . . ?
C6 C11 H11B 109.6 . . ?
H11A C11 H11B 108.1 . . ?
C17 C12 C13 117.55(18) . . ?
C17 C12 C10 124.02(17) . . ?
C13 C12 C10 118.42(18) . . ?
C14 C13 C12 121.2(2) . . ?
C14 C13 H13 119.4 . . ?
C12 C13 H13 119.4 . . ?
C15 C14 C13 121.3(2) . . ?
C15 C14 H14 119.3 . . ?
C13 C14 H14 119.3 . . ?
C14 C15 C16 117.6(2) . . ?
C14 C15 C18 121.3(2) . . ?
C16 C15 C18 121.1(2) . . ?
C15 C16 C17 121.4(2) . . ?
C15 C16 H16 119.3 . . ?
C17 C16 H16 119.3 . . ?
C12 C17 C16 120.88(18) . . ?
C12 C17 H17 119.6 . . ?
C16 C17 H17 119.6 . . ?
C15 C18 H18A 109.5 . . ?
C15 C18 H18B 109.5 . . ?
H18A C18 H18B 109.5 . . ?
C15 C18 H18C 109.5 . . ?
H18A C18 H18C 109.5 . . ?
H18B C18 H18C 109.5 . . ?
C9 C19 C21 127.94(18) . . ?
C9 C19 C20 110.49(16) . . ?
C21 C19 C20 121.56(17) . . ?
C8 C20 C22 110.86(18) . . ?
C8 C20 C23 111.80(17) . . ?
C22 C20 C23 110.71(18) . . ?
C8 C20 C19 101.47(15) . . ?
C22 C20 C19 111.33(17) . . ?
C23 C20 C19 110.36(17) . . ?
C19 C21 H21A 109.5 . . ?
C19 C21 H21B 109.5 . . ?
H21A C21 H21B 109.5 . . ?
C19 C21 H21C 109.5 . . ?
H21A C21 H21C 109.5 . . ?
H21B C21 H21C 109.5 . . ?
C20 C22 H22A 109.5 . . ?
C20 C22 H22B 109.5 . . ?
H22A C22 H22B 109.5 . . ?
C20 C22 H22C 109.5 . . ?
H22A C22 H22C 109.5 . . ?
H22B C22 H22C 109.5 . . ?
C20 C23 H23A 109.5 . . ?
C20 C23 H23B 109.5 . . ?
H23A C23 H23B 109.5 . . ?
C20 C23 H23C 109.5 . . ?
H23A C23 H23C 109.5 . . ?
H23B C23 H23C 109.5 . . ?
C2 O1 C1 118.75(19) . . ?
C4 O2 C5 118.75(18) . . ?
C11 O3 C10 115.46(14) . . ?

loop_
_geom_bond_atom_site_label_1
_geom_bond_atom_site_label_2
_geom_bond_distance
_geom_bond_site_symmetry_2
_geom_bond_publ_flag
C1 O1 1.392(3) . ?
C1 H1A 0.9600 . ?
C1 H1B 0.9600 . ?
C1 H1C 0.9600 . ?
C2 O1 1.374(2) . ?
C2 C8 1.375(3) . ?
C2 C3 1.392(3) . ?
C3 C4 1.387(3) . ?
C3 H3 0.9300 . ?
C4 O2 1.366(2) . ?
C4 C6 1.393(3) . ?
C5 O2 1.404(3) . ?
C5 H5A 0.9600 . ?
C5 H5B 0.9600 . ?
C5 H5C 0.9600 . ?
C6 C7 1.368(3) . ?
C6 C11 1.497(3) . ?
C7 C8 1.384(3) . ?
C7 C9 1.447(3) . ?
C8 C20 1.510(3) . ?
C9 C19 1.335(3) . ?
C9 C10 1.505(3) . ?
C10 O3 1.451(3) . ?
C10 C12 1.511(3) . ?
C10 H10 0.9800 . ?
C11 O3 1.428(2) . ?
C11 H11A 0.9700 . ?
C11 H11B 0.9700 . ?
C12 C17 1.374(3) . ?
C12 C13 1.383(3) . ?
C13 C14 1.379(3) . ?
C13 H13 0.9300 . ?
C14 C15 1.372(3) . ?
C14 H14 0.9300 . ?
C15 C16 1.374(3) . ?
C15 C18 1.510(3) . ?
C16 C17 1.387(3) . ?
C16 H16 0.9300 . ?
C17 H17 0.9300 . ?
C18 H18A 0.9600 . ?
C18 H18B 0.9600 . ?
C18 H18C 0.9600 . ?
C19 C21 1.486(3) . ?
C19 C20 1.535(3) . ?
C20 C22 1.528(3) . ?
C20 C23 1.530(3) . ?
C21 H21A 0.9600 . ?
C21 H21B 0.9600 . ?
C21 H21C 0.9600 . ?
C22 H22A 0.9600 . ?
C22 H22B 0.9600 . ?
C22 H22C 0.9600 . ?
C23 H23A 0.9600 . ?
C23 H23B 0.9600 . ?
C23 H23C 0.9600 . ?

loop_
_geom_torsion_atom_site_label_1
_geom_torsion_atom_site_label_2
_geom_torsion_atom_site_label_3
_geom_torsion_atom_site_label_4
_geom_torsion
_geom_torsion_site_symmetry_1
_geom_torsion_site_symmetry_2
_geom_torsion_site_symmetry_3
_geom_torsion_site_symmetry_4
_geom_torsion_publ_flag
O1 C2 C3 C4 179.67(19) . . . . ?
C8 C2 C3 C4 -0.3(3) . . . . ?
C2 C3 C4 O2 179.78(19) . . . . ?
C2 C3 C4 C6 0.1(3) . . . . ?
O2 C4 C6 C7 -179.17(16) . . . . ?
C3 C4 C6 C7 0.6(3) . . . . ?
O2 C4 C6 C11 -1.1(3) . . . . ?
C3 C4 C6 C11 178.64(19) . . . . ?
C4 C6 C7 C8 -1.0(3) . . . . ?
C11 C6 C7 C8 -179.33(18) . . . . ?
C4 C6 C7 C9 176.96(17) . . . . ?
C11 C6 C7 C9 -1.3(3) . . . . ?
O1 C2 C8 C7 179.95(18) . . . . ?
C3 C2 C8 C7 0.0(3) . . . . ?
O1 C2 C8 C20 0.4(3) . . . . ?
C3 C2 C8 C20 -179.6(2) . . . . ?
C6 C7 C8 C2 0.8(3) . . . . ?
C9 C7 C8 C2 -177.48(17) . . . . ?
C6 C7 C8 C20 -179.57(18) . . . . ?
C9 C7 C8 C20 2.2(2) . . . . ?
C6 C7 C9 C19 -179.58(18) . . . . ?
C8 C7 C9 C19 -1.3(2) . . . . ?
C6 C7 C9 C10 -3.3(3) . . . . ?
C8 C7 C9 C10 174.96(16) . . . . ?
C19 C9 C10 O3 153.5(2) . . . . ?
C7 C9 C10 O3 -21.7(2) . . . . ?
C19 C9 C10 C12 -80.8(3) . . . . ?
C7 C9 C10 C12 104.0(2) . . . . ?
C7 C6 C11 O3 31.3(2) . . . . ?
C4 C6 C11 O3 -146.75(19) . . . . ?
O3 C10 C12 C17 104.3(2) . . . . ?
C9 C10 C12 C17 -20.3(3) . . . . ?
O3 C10 C12 C13 -74.5(2) . . . . ?
C9 C10 C12 C13 160.90(19) . . . . ?
C17 C12 C13 C14 1.5(3) . . . . ?
C10 C12 C13 C14 -179.6(2) . . . . ?
C12 C13 C14 C15 -0.8(4) . . . . ?
C13 C14 C15 C16 -0.5(4) . . . . ?
C13 C14 C15 C18 179.5(3) . . . . ?
C14 C15 C16 C17 1.1(3) . . . . ?
C18 C15 C16 C17 -179.0(2) . . . . ?
C13 C12 C17 C16 -0.9(3) . . . . ?
C10 C12 C17 C16 -179.76(18) . . . . ?
C15 C16 C17 C12 -0.4(3) . . . . ?
C7 C9 C19 C21 179.3(2) . . . . ?
C10 C9 C19 C21 3.9(4) . . . . ?
C7 C9 C19 C20 -0.1(2) . . . . ?
C10 C9 C19 C20 -175.57(19) . . . . ?
C2 C8 C20 C22 -64.2(3) . . . . ?
C7 C8 C20 C22 116.22(18) . . . . ?
C2 C8 C20 C23 59.9(3) . . . . ?
C7 C8 C20 C23 -119.72(19) . . . . ?
C2 C8 C20 C19 177.5(2) . . . . ?
C7 C8 C20 C19 -2.1(2) . . . . ?
C9 C19 C20 C8 1.3(2) . . . . ?
C21 C19 C20 C8 -178.14(18) . . . . ?
C9 C19 C20 C22 -116.7(2) . . . . ?
C21 C19 C20 C22 63.9(3) . . . . ?
C9 C19 C20 C23 119.99(19) . . . . ?
C21 C19 C20 C23 -59.5(3) . . . . ?
C8 C2 O1 C1 176.8(2) . . . . ?
C3 C2 O1 C1 -3.2(3) . . . . ?
C3 C4 O2 C5 -1.7(3) . . . . ?
C6 C4 O2 C5 178.1(2) . . . . ?
C6 C11 O3 C10 -61.0(2) . . . . ?
C9 C10 O3 C11 55.1(2) . . . . ?
C12 C10 O3 C11 -73.24(19) . . . . ?
